data_4506124
loop_
_publ_author_name
'Cadiau, A'
'Le Bail, A'
'Hemon-Ribaud, A'
'Leblanc, M'
'Body, M'
'Fayon, F'
'Durand, E'
'Boulou, J C'
'Maisonneuve, V'

_publ_section_title
;
 Evolution of Guanazolium Fluoroaluminates within the Composition-Space
 Diagram and with the Temperature
;
_journal_name_full 'Crystal Growth & Design'
_journal_page_first 5159
_journal_page_last 5168
_journal_paper_doi 10.1021/cg100909x
_journal_volume 10
_journal_year 2010
_chemical_formula_sum 'C4 H12 Al F5 N10'
_space_group_IT_number 43
_symmetry_cell_setting orthorhombic
_symmetry_Int_Tables_number 43
_symmetry_space_group_name_Hall 'F 2 -2d'
_symmetry_space_group_name_H-M 'F d d 2'
_cell_angle_alpha 90
_cell_angle_beta 90
_cell_angle_gamma 90
_cell_formula_units_Z 8
_cell_length_a 29.749(3)
_cell_length_b 20.7268(19)
_cell_length_c 3.6309(3)
_cell_volume 2238.8(4)
_diffrn_ambient_temperature 293
_cod_data_source_file guana-2.cif
_cod_data_source_block guana-2
_cod_original_formula_sum 'C4 H12 Al1 F5 N10'
_cod_database_code 4506124

loop_
_symmetry_equiv_pos_as_xyz
x,y,z
-x,-y,z
1/4-x,1/4+y,1/4+z
1/4+x,1/4-y,1/4+z
x,1/2+y,1/2+z
-x,1/2-y,1/2+z
1/4-x,3/4+y,3/4+z
1/4+x,3/4-y,3/4+z
1/2+x,y,1/2+z
1/2-x,-y,1/2+z
3/4-x,1/4+y,3/4+z
3/4+x,1/4-y,3/4+z
1/2+x,1/2+y,z
1/2-x,1/2-y,z
3/4-x,3/4+y,1/4+z
3/4+x,3/4-y,1/4+z

loop_
_atom_site_label
_atom_site_type_symbol
_atom_site_fract_x
_atom_site_fract_y
_atom_site_fract_z
_atom_site_U_iso_or_equiv
Al1 Al 0.00000 0.00000 0.00000 0.02
F1 F 0.00000 0.00000 0.4985(9) 0.02
F2 F -0.02088(6) 0.07984(8) 0.0046(7) 0.02
F3 F 0.05624(6) 0.03117(7) 0.0042(7) 0.02
N1 N 0.38147(9) 0.03942(11) 0.8332(7) 0.02
H1 H 0.40610 0.01780 0.84190 0.02
N2 N 0.34159(8) 0.01693(11) 0.6745(7) 0.02
N3 N 0.33335(8) 0.11540(11) 0.9042(7) 0.02
H2 H 0.32080 0.15140 0.96230 0.02
N4 N 0.26918(9) 0.06267(12) 0.6332(7) 0.02
H3 H 0.25800 0.02890 0.53100 0.02
H4 H 0.25240 0.09560 0.67600 0.02
N5 N 0.40737(9) 0.13331(11) 1.1341(8) 0.02
H5 H 0.43400 0.11810 1.16260 0.02
H6 H 0.40090 0.17130 1.21350 0.02
C1 C 0.31341(10) 0.06408(12) 0.7273(8) 0.02
C2 C 0.37632(9) 0.09833(12) 0.9685(8) 0.02
